data_7047316
loop_
_publ_author_name
'Boonprab, Theerapoom'
'Harding, Phimphaka'
'Murray, Keith S.'
'Phonsri, Wasinee'
'Telfer, Shane G.'
'Alka\,s, Adil'
'Ketkaew, Rangsiman'
'Tantirungrotechai, Yuthana'
'Jameson, Guy N. L.'
'Harding, David J.'

_publ_section_title
;
 Solvatomorphism and anion effects in predominantly low spin iron(iii)
 Schiff base complexes.
;
_journal_issue 35
_journal_name_full 'Dalton transactions (Cambridge, England : 2003)'
_journal_page_first 12449
_journal_page_last 12458
_journal_paper_doi 10.1039/c8dt02016g
_journal_volume 47
_journal_year 2018
_chemical_formula_moiety '2(C30 H34 Fe N4 O2), 2(Cl), 2(O)'
_chemical_formula_sum 'C30 H36 Cl Fe N4 O3'
_chemical_formula_weight 591.94
_space_group_crystal_system monoclinic
_space_group_IT_number 14
_space_group_name_Hall '-P 2ybc'
_space_group_name_H-M_alt 'P 1 21/c 1'
_symmetry_space_group_name_Hall '-P 2ybc'
_symmetry_space_group_name_H-M 'P 1 21/c 1'
_atom_sites_solution_hydrogens geom
_atom_sites_solution_primary direct
_audit_creation_date 2017-05-30
_audit_creation_method
;
Olex2 1.2
(compiled 2017.03.02 svn.r3394 for OlexSys, GUI svn.r5324)
;
_audit_update_record
;
2018-08-17 deposited with the CCDC.
2018-08-20 downloaded from the CCDC.
;
_cell_angle_alpha 90
_cell_angle_beta 106.500(7)
_cell_angle_gamma 90
_cell_formula_units_Z 4
_cell_length_a 19.4013(19)
_cell_length_b 20.567(2)
_cell_length_c 16.0495(17)
_cell_measurement_reflns_used 4911
_cell_measurement_temperature 293
_cell_measurement_theta_max 50.4
_cell_measurement_theta_min 2.4
_cell_volume 6140.5(11)
_computing_cell_refinement 'FSProcess in Process-Auto (Rigaku, 1998)'
_computing_data_collection 'CrystalClear (Rigaku, 2005)'
_computing_data_reduction 'FSProcess in Process-Auto (Rigaku, 1998)'
_computing_molecular_graphics 'Olex2 (Dolomanov et al., 2009)'
_computing_publication_material 'Olex2 (Dolomanov et al., 2009)'
_computing_structure_refinement 'ShelXL (Sheldrick, 2015)'
_computing_structure_solution 'SHELXS97 (Sheldrick, 2008)'
_diffrn_ambient_temperature 293
_diffrn_detector 'Image plate'
_diffrn_detector_area_resol_mean 10
_diffrn_measured_fraction_theta_full 0.993
_diffrn_measured_fraction_theta_max 0.993
_diffrn_measurement_details
;
scan:
    Number of images: 62
               Slice: 21.0000 - 176.0000
         Image width: 2.5000
            Exp time: 60.0000
       Rotation axis: Omega
               Omega: 0.0000
                 Chi: 54.0000
                 Phi: 180.0000
                 XTD: 127.4000
              2theta: 0.0000
scan:
    Number of images: 72
               Slice: 20.0000 - 200.0000
         Image width: 2.5000
            Exp time: 60.0000
       Rotation axis: Omega
               Omega: 0.0000
                 Chi: 0.0000
                 Phi: 0.0000
                 XTD: 127.4000
              2theta: 0.0000
scan:
    Number of images: 48
               Slice: 50.0000 - 170.0000
         Image width: 2.5000
            Exp time: 60.0000
       Rotation axis: Omega
               Omega: 0.0000
                 Chi: 54.0000
                 Phi: 90.0000
                 XTD: 127.4000
              2theta: 0.0000
scan:
    Number of images: 68
               Slice: 24.0000 - 194.0000
         Image width: 2.5000
            Exp time: 60.0000
       Rotation axis: Omega
               Omega: 0.0000
                 Chi: 54.0000
                 Phi: 0.0000
                 XTD: 127.4000
              2theta: 0.0000
scan:
    Number of images: 36
               Slice: 87.0000 - 177.0000
         Image width: 2.5000
            Exp time: 60.0000
       Rotation axis: Omega
               Omega: 0.0000
                 Chi: 54.0000
                 Phi: 270.0000
                 XTD: 127.4000
              2theta: 0.0000
;
_diffrn_measurement_device
;
Crystal Goniometer
;
_diffrn_measurement_device_type 'Rigaku Spider'
_diffrn_measurement_method \w-scans
_diffrn_measurement_specimen_support Fiber
_diffrn_orient_matrix_type FS_PROCESS
_diffrn_orient_matrix_UB_11 -0.013830
_diffrn_orient_matrix_UB_12 -0.046247
_diffrn_orient_matrix_UB_13 -0.014776
_diffrn_orient_matrix_UB_21 -0.000906
_diffrn_orient_matrix_UB_22 0.011271
_diffrn_orient_matrix_UB_23 -0.050347
_diffrn_orient_matrix_UB_31 0.063488
_diffrn_orient_matrix_UB_32 -0.009913
_diffrn_orient_matrix_UB_33 0.011691
_diffrn_radiation_monochromator 'Rigaku VariMax-HF Confocal Optical System'
_diffrn_radiation_type CuK\a
_diffrn_radiation_wavelength 1.54178
_diffrn_reflns_av_R_equivalents 0.1125
_diffrn_reflns_av_unetI/netI 0.1256
_diffrn_reflns_Laue_measured_fraction_full 0.993
_diffrn_reflns_Laue_measured_fraction_max 0.993
_diffrn_reflns_limit_h_max 19
_diffrn_reflns_limit_h_min -19
_diffrn_reflns_limit_k_max 20
_diffrn_reflns_limit_k_min -20
_diffrn_reflns_limit_l_max 12
_diffrn_reflns_limit_l_min -16
_diffrn_reflns_number 37060
_diffrn_reflns_point_group_measured_fraction_full 0.993
_diffrn_reflns_point_group_measured_fraction_max 0.993
_diffrn_reflns_theta_full 50.4
_diffrn_reflns_theta_max 50.4
_diffrn_reflns_theta_min 2.2
_diffrn_source 'Rigaku MM007 rotating anode'
_diffrn_source_current 40.0
_diffrn_source_power 2.0
_diffrn_source_voltage 50.0
_diffrn_standards_number 0
_exptl_absorpt_coefficient_mu 5.024
_exptl_absorpt_correction_T_max 1.000
_exptl_absorpt_correction_T_min 0.370
_exptl_absorpt_correction_type multi-scan
_exptl_absorpt_process_details '(ABSCOR; Higashi, 1995)'
_exptl_crystal_colour Black
_exptl_crystal_density_diffrn 1.281
_exptl_crystal_density_meas ?
_exptl_crystal_density_method "'not measured'"
_exptl_crystal_description Prism
_exptl_crystal_F_000 2488
_exptl_crystal_size_max 0.17
_exptl_crystal_size_mid 0.11
_exptl_crystal_size_min 0.08
_refine_diff_density_max 0.801
_refine_diff_density_min -0.328
_refine_diff_density_rms 0.080
_refine_ls_extinction_method none
_refine_ls_goodness_of_fit_ref 1.007
_refine_ls_hydrogen_treatment constr
_refine_ls_matrix_type full
_refine_ls_number_parameters 707
_refine_ls_number_reflns 6388
_refine_ls_number_restraints 121
_refine_ls_restrained_S_all 1.000
_refine_ls_R_factor_all 0.1946
_refine_ls_R_factor_gt 0.0982
_refine_ls_shift/su_max 0.000
_refine_ls_shift/su_mean 0.000
_refine_ls_structure_factor_coef Fsqd
_refine_ls_weighting_details 'w=1/[\s^2^(Fo^2^)+(0.1487P)^2^] where P=(Fo^2^+2Fc^2^)/3'
_refine_ls_weighting_scheme calc
_refine_ls_wR_factor_gt 0.2237
_refine_ls_wR_factor_ref 0.2708
_reflns_Friedel_coverage 0.000
_reflns_number_gt 3159
_reflns_number_total 6388
_reflns_threshold_expression 'I > 2\s(I)'
_cod_data_source_file c8dt02016g2.cif
_cod_data_source_block tb65_rt
_cod_depositor_comments
;
The following automatic conversions were performed:

'_exptl_crystal_density_meas' value 'not measured' was changed to '?'
- the value is perceived as not measured.

Automatic conversion script
Id: cif_fix_values 4973 2017-02-22 13:04:09Z antanas 

 Adding full bibliography for 7047316--7047320.cif.
;
_cod_original_cell_volume 6140.4(11)
_cod_database_code 7047316
_shelx_shelxl_version_number 2014/7
_shelx_space_group_comment
;
The symmetry employed for this shelxl refinement is uniquely defined
by the following loop, which should always be used as a source of
symmetry information in preference to the above space-group names.
They are only intended as comments.
;
_shelx_estimated_absorpt_t_max 0.689
_shelx_estimated_absorpt_t_min 0.482
_olex2_refinement_description
;
1. Fixed Uiso
 At 1.2 times of:
  All C(H) groups, All C(H,H) groups, All N(H) groups
 At 1.5 times of:
  All C(H,H,H) groups
2. Restrained distances
 Cl2-O5 \\sim Cl1-O6
 with sigma of 0.02
3. Rigid bond restraints
 C6, C21, C36, C4, C1, C5, C12, C35, C2, C10, C26, C56, C31, C11, C34, C40,
 C39, C41, C51, C32, C50, C17, C16, C14, C18, C20, C29, C7, C9, C25, C24, C46,
 C8, C13, C27, C19, C42, C33, C37, C3, C28, C55, C23, C59, C22, C49, C43, C15,
 C44, C54, C58, C53, C48, C52, C38, C47, C57, C60, C45, C30
 with sigma for 1-2 distances of 0.01 and sigma for 1-3 distances of 0.01
4.a Ternary CH refined with riding coordinates:
 N8(H8A), N4(H4), N2(H2), N6(H6)
4.b Secondary CH2 refined with riding coordinates:
 C12(H12A,H12B), C14(H14A,H14B), C29(H29A,H29B), C13(H13A,H13B), C27(H27A,
 H27B), C42(H42A,H42B), C28(H28A,H28B), C59(H59A,H59B), C43(H43A,H43B),
 C44(H44A,H44B), C58(H58A,H58B), C57(H57A,H57B)
4.c Aromatic/amide H refined with riding coordinates:
 C2(H2A), C10(H10), C26(H26), C56(H56), C11(H11), C40(H40), C39(H39), C41(H41),
  C32(H32), C17(H17), C18(H18), C7(H7), C9(H9), C25(H25), C24(H24), C8(H8),
 C33(H33), C37(H37), C3(H3), C55(H55), C23(H23), C22(H22), C54(H54), C53(H53),
 C48(H48), C52(H52), C38(H38), C47(H47)
4.d Idealised Me refined as rotating group:
 C15(H15A,H15B,H15C), C60(H60A,H60B,H60C), C45(H45A,H45B,H45C), C30(H30A,H30B,
 H30C)
;
_olex2_submission_special_instructions 'No special instructions were received'

loop_
_space_group_symop_operation_xyz
'x, y, z'
'-x, y+1/2, -z+1/2'
'-x, -y, -z'
'x, -y-1/2, z-1/2'

loop_
_atom_site_label
_atom_site_type_symbol
_atom_site_fract_x
_atom_site_fract_y
_atom_site_fract_z
_atom_site_U_iso_or_equiv
_atom_site_adp_type
_atom_site_occupancy
_atom_site_site_symmetry_order
_atom_site_calc_flag
_atom_site_refinement_flags_posn
_atom_site_refinement_flags_adp
Fe1 Fe 0.98451(7) 0.25497(8) 0.82401(10) 0.0827(7) Uani 1 1 d . .
Fe2 Fe 0.49992(8) 0.27122(8) 0.16566(10) 0.0887(7) Uani 1 1 d . .
Cl1 Cl 0.82491(15) 0.10461(15) 0.7554(2) 0.1425(13) Uani 1 1 d D .
O1 O 1.0649(3) 0.2685(3) 0.9185(5) 0.087(2) Uani 1 1 d . .
O2 O 0.9948(3) 0.3329(3) 0.7714(4) 0.093(2) Uani 1 1 d . .
O3 O 0.4119(3) 0.2714(3) 0.0789(5) 0.096(2) Uani 1 1 d . .
O4 O 0.4846(3) 0.3547(3) 0.2022(4) 0.099(2) Uani 1 1 d . .
N3 N 1.0451(4) 0.2096(5) 0.7675(5) 0.089(3) Uani 1 1 d . .
N7 N 0.4521(4) 0.2324(4) 0.2421(6) 0.091(3) Uani 1 1 d . .
N5 N 0.5461(4) 0.3134(4) 0.0891(6) 0.090(3) Uani 1 1 d . .
N8 N 0.5138(4) 0.1797(4) 0.1317(6) 0.097(3) Uani 1 1 d . .
H8A H 0.5627 0.1669 0.1644 0.116 Uiso 1 1 calc R .
N4 N 0.9732(4) 0.1669(4) 0.8725(5) 0.091(3) Uani 1 1 d . .
H4 H 0.9291 0.1479 0.8346 0.109 Uiso 1 1 calc R .
N2 N 0.8916(4) 0.2413(4) 0.7257(6) 0.092(3) Uani 1 1 d . .
H2 H 0.8726 0.1985 0.7345 0.110 Uiso 1 1 calc R .
N1 N 0.9223(5) 0.3012(5) 0.8787(6) 0.088(3) Uani 1 1 d . .
N6 N 0.5992(4) 0.2710(4) 0.2534(6) 0.094(3) Uani 1 1 d . .
H6 H 0.6196 0.2274 0.2539 0.113 Uiso 1 1 calc R .
C6 C 1.0162(6) 0.3544(5) 0.9892(6) 0.080(3) Uani 1 1 d . U
C21 C 1.0970(5) 0.3026(5) 0.7195(6) 0.081(3) Uani 1 1 d . U
C36 C 0.4391(5) 0.3600(5) -0.0075(6) 0.077(3) Uani 1 1 d . U
C4 C 1.1053(6) 0.4232(5) 1.0918(7) 0.088(3) Uani 1 1 d . U
C1 C 1.0726(5) 0.3190(5) 0.9703(7) 0.079(3) Uani 1 1 d . U
C5 C 1.0327(6) 0.4082(5) 1.0492(6) 0.082(3) Uani 1 1 d . U
C12 C 0.8480(5) 0.2926(5) 0.8371(6) 0.092(3) Uani 1 1 d . U
H12A H 0.8204 0.3284 0.8506 0.110 Uiso 1 1 calc R .
H12B H 0.8309 0.2523 0.8557 0.110 Uiso 1 1 calc R .
C35 C 0.4112(5) 0.4104(5) -0.0708(6) 0.076(3) Uani 1 1 d . U
C2 C 1.1452(5) 0.3334(5) 1.0189(7) 0.097(3) Uani 1 1 d . U
H2A H 1.1822 0.3076 1.0112 0.116 Uiso 1 1 calc R .
C10 C 0.9795(6) 0.4461(5) 1.0694(6) 0.093(3) Uani 1 1 d . U
H10 H 0.9312 0.4355 1.0466 0.112 Uiso 1 1 calc R .
C26 C 1.0908(5) 0.2354(5) 0.7321(6) 0.084(3) Uani 1 1 d . U
H26 H 1.1216 0.2077 0.7139 0.101 Uiso 1 1 calc R .
C56 C 0.4095(6) 0.2612(5) 0.2782(6) 0.085(3) Uani 1 1 d . U
H56 H 0.3867 0.2356 0.3102 0.102 Uiso 1 1 calc R .
C31 C 0.3936(6) 0.3180(5) 0.0206(8) 0.089(3) Uani 1 1 d . U
C11 C 0.9440(6) 0.3413(6) 0.9404(7) 0.086(3) Uani 1 1 d . U
H11 H 0.9086 0.3649 0.9557 0.103 Uiso 1 1 calc R .
C34 C 0.3349(6) 0.4126(5) -0.1069(7) 0.087(3) Uani 1 1 d . U
C40 C 0.4532(6) 0.4581(5) -0.0947(6) 0.095(3) Uani 1 1 d . U
H40 H 0.5026 0.4585 -0.0685 0.114 Uiso 1 1 calc R .
C39 C 0.4234(6) 0.5037(5) -0.1553(7) 0.098(3) Uani 1 1 d . U
H39 H 0.4528 0.5341 -0.1714 0.117 Uiso 1 1 calc R .
C41 C 0.5148(6) 0.3513(6) 0.0256(8) 0.099(4) Uani 1 1 d . U
H41 H 0.5439 0.3747 -0.0007 0.119 Uiso 1 1 calc R .
C51 C 0.3939(5) 0.3293(6) 0.2735(7) 0.088(3) Uani 1 1 d . U
C32 C 0.3182(5) 0.3217(5) -0.0220(7) 0.104(4) Uani 1 1 d . U
H32 H 0.2874 0.2919 -0.0074 0.125 Uiso 1 1 calc R .
C50 C 0.3390(5) 0.3540(6) 0.3114(7) 0.090(3) Uani 1 1 d . U
C17 C 1.0499(5) 0.4138(5) 0.7117(6) 0.092(3) Uani 1 1 d . U
H17 H 1.0157 0.4425 0.7205 0.111 Uiso 1 1 calc R .
C16 C 1.0484(5) 0.3485(5) 0.7355(6) 0.080(3) Uani 1 1 d . U
C14 C 0.8976(5) 0.2427(5) 0.6348(7) 0.106(4) Uani 1 1 d . U
H14A H 0.9291 0.2079 0.6279 0.127 Uiso 1 1 calc R .
H14B H 0.9194 0.2835 0.6256 0.127 Uiso 1 1 calc R .
C18 C 1.1013(5) 0.4356(5) 0.6757(7) 0.107(3) Uani 1 1 d . U
H18 H 1.1014 0.4792 0.6604 0.128 Uiso 1 1 calc R .
C20 C 1.1548(5) 0.3278(5) 0.6829(7) 0.088(3) Uani 1 1 d . U
C29 C 0.9665(5) 0.1651(5) 0.9642(8) 0.107(4) Uani 1 1 d . U
H29A H 1.0127 0.1763 1.0043 0.129 Uiso 1 1 calc R .
H29B H 0.9323 0.1980 0.9696 0.129 Uiso 1 1 calc R .
C7 C 1.1226(7) 0.4780(6) 1.1489(7) 0.114(4) Uani 1 1 d . U
H7 H 1.1704 0.4886 1.1753 0.137 Uiso 1 1 calc R .
C9 C 0.9993(7) 0.4991(6) 1.1233(8) 0.116(4) Uani 1 1 d . U
H9 H 0.9632 0.5257 1.1320 0.139 Uiso 1 1 calc R .
C25 C 1.2085(5) 0.2878(6) 0.6681(7) 0.106(3) Uani 1 1 d . U
H25 H 1.2095 0.2441 0.6831 0.127 Uiso 1 1 calc R .
C24 C 1.2597(6) 0.3114(7) 0.6319(7) 0.115(4) Uani 1 1 d . U
H24 H 1.2951 0.2842 0.6226 0.139 Uiso 1 1 calc R .
C46 C 0.4320(6) 0.3704(5) 0.2373(7) 0.092(3) Uani 1 1 d . U
C8 C 1.0690(7) 0.5147(6) 1.1647(7) 0.115(4) Uani 1 1 d . U
H8 H 1.0798 0.5497 1.2030 0.138 Uiso 1 1 calc R .
C13 C 0.8409(5) 0.2907(5) 0.7416(7) 0.096(3) Uani 1 1 d . U
H13A H 0.7920 0.2796 0.7094 0.115 Uiso 1 1 calc R .
H13B H 0.8521 0.3331 0.7222 0.115 Uiso 1 1 calc R .
C27 C 1.0418(5) 0.1391(6) 0.7765(8) 0.106(4) Uani 1 1 d . U
H27A H 1.0857 0.1191 0.7713 0.128 Uiso 1 1 calc R .
H27B H 1.0016 0.1214 0.7316 0.128 Uiso 1 1 calc R .
C19 C 1.1548(6) 0.3934(6) 0.6610(7) 0.092(3) Uani 1 1 d . U
C42 C 0.6249(5) 0.3078(5) 0.1250(7) 0.103(3) Uani 1 1 d . U
H42A H 0.6485 0.3409 0.0998 0.124 Uiso 1 1 calc R .
H42B H 0.6407 0.2655 0.1111 0.124 Uiso 1 1 calc R .
C33 C 0.2910(6) 0.3666(6) -0.0817(8) 0.108(4) Uani 1 1 d . U
H33 H 0.2416 0.3677 -0.1075 0.130 Uiso 1 1 calc R .
C37 C 0.3071(6) 0.4614(5) -0.1701(7) 0.111(3) Uani 1 1 d . U
H37 H 0.2577 0.4628 -0.1961 0.133 Uiso 1 1 calc R .
C3 C 1.1620(6) 0.3850(6) 1.0774(7) 0.098(3) Uani 1 1 d . U
H3 H 1.2096 0.3944 1.1066 0.118 Uiso 1 1 calc R .
C28 C 1.0325(6) 0.1259(5) 0.8657(7) 0.109(4) Uani 1 1 d . U
H28A H 1.0215 0.0804 0.8715 0.131 Uiso 1 1 calc R .
H28B H 1.0761 0.1368 0.9108 0.131 Uiso 1 1 calc R .
C55 C 0.2960(6) 0.3164(6) 0.3484(7) 0.114(4) Uani 1 1 d . U
H55 H 0.3016 0.2715 0.3495 0.137 Uiso 1 1 calc R .
C23 C 1.2577(6) 0.3770(7) 0.6094(8) 0.120(4) Uani 1 1 d . U
H23 H 1.2919 0.3938 0.5847 0.144 Uiso 1 1 calc R .
C59 C 0.5065(5) 0.1666(5) 0.0362(8) 0.113(4) Uani 1 1 d . U
H59A H 0.4581 0.1782 0.0027 0.135 Uiso 1 1 calc R .
H59B H 0.5393 0.1952 0.0181 0.135 Uiso 1 1 calc R .
C22 C 1.2071(5) 0.4155(6) 0.6232(7) 0.110(4) Uani 1 1 d . U
H22 H 1.2065 0.4590 0.6071 0.133 Uiso 1 1 calc R .
C49 C 0.3291(6) 0.4210(6) 0.3120(7) 0.104(3) Uani 1 1 d . U
C43 C 0.6435(5) 0.3162(5) 0.2204(7) 0.107(4) Uani 1 1 d . U
H43A H 0.6941 0.3070 0.2466 0.128 Uiso 1 1 calc R .
H43B H 0.6342 0.3606 0.2345 0.128 Uiso 1 1 calc R .
C15 C 0.8257(6) 0.2356(6) 0.5659(7) 0.138(5) Uani 1 1 d . U
H15A H 0.8334 0.2329 0.5095 0.206 Uiso 1 1 calc GR .
H15B H 0.7960 0.2726 0.5680 0.206 Uiso 1 1 calc GR .
H15C H 0.8022 0.1968 0.5768 0.206 Uiso 1 1 calc GR .
C44 C 0.6005(6) 0.2877(6) 0.3438(8) 0.123(4) Uani 1 1 d . U
H44A H 0.5717 0.2564 0.3644 0.147 Uiso 1 1 calc R .
H44B H 0.5791 0.3302 0.3443 0.147 Uiso 1 1 calc R .
C54 C 0.2458(6) 0.3431(7) 0.3833(7) 0.119(4) Uani 1 1 d . U
H54 H 0.2173 0.3163 0.4065 0.143 Uiso 1 1 calc R .
C58 C 0.4641(6) 0.1373(5) 0.1611(7) 0.107(4) Uani 1 1 d . U
H58A H 0.4804 0.0925 0.1652 0.128 Uiso 1 1 calc R .
H58B H 0.4161 0.1394 0.1211 0.128 Uiso 1 1 calc R .
C53 C 0.2374(7) 0.4102(7) 0.3843(9) 0.134(5) Uani 1 1 d . U
H53 H 0.2044 0.4285 0.4096 0.160 Uiso 1 1 calc R .
C48 C 0.3672(6) 0.4631(6) 0.2714(8) 0.127(4) Uani 1 1 d . U
H48 H 0.3571 0.5074 0.2678 0.152 Uiso 1 1 calc R .
C52 C 0.2768(6) 0.4475(6) 0.3489(7) 0.121(4) Uani 1 1 d . U
H52 H 0.2701 0.4923 0.3482 0.146 Uiso 1 1 calc R .
C38 C 0.3485(6) 0.5055(5) -0.1942(8) 0.119(4) Uani 1 1 d . U
H38 H 0.3282 0.5368 -0.2359 0.143 Uiso 1 1 calc R .
C47 C 0.4184(6) 0.4388(5) 0.2378(8) 0.126(4) Uani 1 1 d . U
H47 H 0.4453 0.4671 0.2146 0.151 Uiso 1 1 calc R .
C57 C 0.4642(5) 0.1627(5) 0.2490(7) 0.100(3) Uani 1 1 d . U
H57A H 0.4266 0.1417 0.2682 0.120 Uiso 1 1 calc R .
H57B H 0.5100 0.1534 0.2911 0.120 Uiso 1 1 calc R .
C60 C 0.5209(6) 0.0976(6) 0.0130(8) 0.146(5) Uani 1 1 d . U
H60A H 0.5148 0.0947 -0.0484 0.219 Uiso 1 1 calc GR .
H60B H 0.4878 0.0687 0.0286 0.219 Uiso 1 1 calc GR .
H60C H 0.5692 0.0857 0.0439 0.219 Uiso 1 1 calc GR .
C45 C 0.6755(6) 0.2881(6) 0.4046(8) 0.158(5) Uani 1 1 d . U
H45A H 0.7021 0.3236 0.3898 0.238 Uiso 1 1 calc GR .
H45B H 0.6989 0.2478 0.3994 0.238 Uiso 1 1 calc GR .
H45C H 0.6734 0.2933 0.4632 0.238 Uiso 1 1 calc GR .
C30 C 0.9429(7) 0.1003(5) 0.9908(7) 0.151(5) Uani 1 1 d . U
H30A H 0.8997 0.0865 0.9484 0.226 Uiso 1 1 calc GR .
H30B H 0.9339 0.1045 1.0464 0.226 Uiso 1 1 calc GR .
H30C H 0.9800 0.0686 0.9946 0.226 Uiso 1 1 calc GR .
Cl2 Cl 0.67462(14) 0.13552(14) 0.2350(2) 0.1378(12) Uani 1 1 d D .
O6 O 0.7816(8) 0.0596(7) 0.5510(8) 0.307(7) Uani 1 1 d D .
O5 O 0.6474(5) 0.1030(6) 0.4226(6) 0.239(5) Uani 1 1 d D .

loop_
_atom_site_aniso_label
_atom_site_aniso_U_11
_atom_site_aniso_U_22
_atom_site_aniso_U_33
_atom_site_aniso_U_23
_atom_site_aniso_U_13
_atom_site_aniso_U_12
Fe1 0.0768(11) 0.0907(14) 0.0829(13) -0.0036(10) 0.0264(10) 0.0061(8)
Fe2 0.0740(11) 0.0928(14) 0.1010(15) 0.0130(11) 0.0277(11) 0.0003(9)
Cl1 0.111(2) 0.119(3) 0.174(3) 0.006(2) 0.003(2) -0.0154(18)
O1 0.082(5) 0.067(5) 0.117(6) -0.016(4) 0.038(4) 0.010(3)
O2 0.057(4) 0.108(6) 0.115(6) -0.023(4) 0.028(4) 0.011(4)
O3 0.090(5) 0.071(5) 0.135(7) 0.023(5) 0.044(5) -0.003(4)
O4 0.079(5) 0.092(5) 0.128(6) 0.020(4) 0.030(4) -0.010(4)
N3 0.094(6) 0.098(7) 0.091(7) 0.004(6) 0.051(5) 0.003(5)
N7 0.095(6) 0.076(7) 0.111(7) 0.006(6) 0.044(6) 0.012(5)
N5 0.050(5) 0.120(8) 0.097(8) -0.001(6) 0.014(5) -0.001(5)
N8 0.061(5) 0.127(8) 0.097(8) 0.025(7) 0.012(5) -0.017(5)
N4 0.079(6) 0.113(7) 0.078(7) -0.021(6) 0.019(5) 0.024(5)
N2 0.076(6) 0.108(7) 0.090(7) -0.001(6) 0.021(5) 0.002(5)
N1 0.071(6) 0.122(8) 0.077(7) 0.008(6) 0.029(6) 0.010(5)
N6 0.099(7) 0.084(6) 0.112(8) 0.001(6) 0.049(6) 0.003(5)
C6 0.093(6) 0.084(7) 0.064(8) -0.006(5) 0.026(6) 0.020(6)
C21 0.079(7) 0.072(6) 0.099(8) -0.015(6) 0.034(6) -0.007(5)
C36 0.071(5) 0.066(7) 0.096(8) 0.004(5) 0.027(6) -0.001(5)
C4 0.106(7) 0.085(8) 0.074(8) 0.011(5) 0.027(7) -0.006(6)
C1 0.072(6) 0.069(7) 0.091(9) 0.006(6) 0.016(6) 0.008(5)
C5 0.093(6) 0.086(7) 0.072(8) 0.007(5) 0.033(6) 0.003(5)
C12 0.078(8) 0.113(9) 0.092(8) -0.017(7) 0.035(7) -0.001(6)
C35 0.095(6) 0.059(6) 0.083(8) -0.004(5) 0.039(6) 0.009(5)
C2 0.080(6) 0.122(9) 0.088(9) -0.007(6) 0.024(6) 0.004(7)
C10 0.115(7) 0.086(8) 0.087(8) -0.013(6) 0.044(7) 0.002(6)
C26 0.099(8) 0.080(6) 0.086(8) -0.026(7) 0.046(7) 0.003(6)
C56 0.097(8) 0.097(7) 0.067(8) 0.020(7) 0.031(7) 0.010(6)
C31 0.088(6) 0.063(7) 0.122(10) 0.016(6) 0.041(6) 0.006(6)
C11 0.079(6) 0.114(10) 0.065(9) 0.000(7) 0.022(6) 0.016(6)
C34 0.093(6) 0.085(8) 0.081(8) 0.008(6) 0.023(6) 0.013(6)
C40 0.118(8) 0.085(8) 0.089(9) 0.008(6) 0.039(7) -0.012(6)
C39 0.125(7) 0.084(8) 0.091(9) 0.005(6) 0.040(8) -0.012(7)
C41 0.084(6) 0.112(10) 0.103(10) 0.020(7) 0.030(7) 0.014(6)
C51 0.079(7) 0.096(7) 0.091(9) 0.007(7) 0.029(6) -0.006(6)
C32 0.078(6) 0.108(9) 0.125(11) 0.023(7) 0.026(7) -0.005(6)
C50 0.084(7) 0.111(7) 0.077(8) 0.005(7) 0.029(6) 0.009(6)
C17 0.091(7) 0.080(6) 0.113(9) -0.008(7) 0.039(6) 0.004(6)
C16 0.072(7) 0.075(6) 0.084(8) -0.006(6) 0.008(6) 0.015(6)
C14 0.095(7) 0.154(11) 0.070(9) -0.011(7) 0.026(6) 0.013(7)
C18 0.099(8) 0.112(8) 0.115(10) 0.004(7) 0.039(7) 0.000(6)
C20 0.070(6) 0.101(7) 0.093(8) -0.017(7) 0.025(6) -0.011(6)
C29 0.110(9) 0.104(9) 0.113(11) -0.002(8) 0.041(8) 0.002(7)
C7 0.153(9) 0.103(9) 0.085(9) -0.001(6) 0.031(8) -0.019(7)
C9 0.161(9) 0.083(9) 0.101(11) -0.004(6) 0.035(9) 0.015(8)
C25 0.084(7) 0.133(8) 0.107(9) -0.033(7) 0.037(6) 0.002(6)
C24 0.083(8) 0.170(10) 0.097(10) -0.013(10) 0.032(7) 0.011(8)
C46 0.084(8) 0.086(7) 0.112(10) 0.011(7) 0.036(7) 0.000(6)
C8 0.166(11) 0.093(9) 0.080(9) -0.018(7) 0.026(9) -0.013(8)
C13 0.077(7) 0.120(9) 0.090(8) -0.003(8) 0.022(7) 0.001(7)
C27 0.100(8) 0.093(9) 0.136(9) 0.004(8) 0.049(8) 0.002(7)
C19 0.088(7) 0.103(7) 0.092(8) -0.007(7) 0.039(6) -0.017(6)
C42 0.085(9) 0.091(8) 0.127(8) 0.017(8) 0.020(8) -0.002(6)
C33 0.088(7) 0.104(10) 0.128(11) 0.013(7) 0.023(7) 0.000(6)
C37 0.116(8) 0.091(9) 0.113(10) 0.010(6) 0.010(7) 0.001(6)
C3 0.084(7) 0.126(10) 0.080(9) -0.005(6) 0.015(6) -0.009(6)
C28 0.129(9) 0.074(8) 0.128(9) 0.014(7) 0.043(8) 0.009(7)
C55 0.111(9) 0.147(9) 0.098(9) 0.013(8) 0.050(7) 0.003(7)
C23 0.082(8) 0.190(12) 0.098(9) 0.009(10) 0.042(7) -0.002(9)
C59 0.082(8) 0.104(9) 0.134(12) 0.012(9) 0.002(8) -0.006(6)
C22 0.089(8) 0.140(9) 0.108(9) 0.015(8) 0.037(7) -0.010(6)
C49 0.094(8) 0.118(7) 0.100(9) -0.012(8) 0.029(6) 0.006(7)
C43 0.076(7) 0.118(10) 0.111(8) 0.006(9) 0.002(8) 0.000(7)
C15 0.116(8) 0.202(13) 0.085(9) -0.009(8) 0.013(7) -0.009(9)
C44 0.094(8) 0.142(11) 0.129(12) -0.015(9) 0.027(8) 0.017(7)
C54 0.110(9) 0.166(10) 0.097(9) 0.022(10) 0.056(7) -0.001(9)
C58 0.110(8) 0.079(8) 0.133(10) -0.014(7) 0.037(8) -0.003(7)
C53 0.116(10) 0.175(11) 0.119(11) -0.004(11) 0.048(8) 0.012(10)
C48 0.124(10) 0.094(8) 0.174(13) 0.001(8) 0.060(8) 0.019(7)
C52 0.120(10) 0.125(9) 0.122(11) -0.013(8) 0.039(7) 0.017(7)
C38 0.133(8) 0.069(8) 0.143(11) 0.018(7) 0.021(8) -0.005(7)
C47 0.116(9) 0.081(7) 0.203(13) -0.003(9) 0.079(8) -0.003(7)
C57 0.091(7) 0.098(10) 0.125(9) 0.000(8) 0.052(7) 0.005(7)
C60 0.166(11) 0.122(10) 0.144(11) -0.026(9) 0.036(9) 0.001(9)
C45 0.124(9) 0.206(14) 0.125(11) -0.012(10) 0.002(8) 0.019(10)
C30 0.226(14) 0.109(10) 0.119(10) 0.016(8) 0.051(10) -0.010(9)
Cl2 0.090(2) 0.108(2) 0.200(3) 0.006(2) 0.017(2) 0.0037(16)
O6 0.397(19) 0.264(16) 0.257(12) -0.010(12) 0.087(13) -0.023(13)
O5 0.196(10) 0.309(15) 0.246(11) -0.042(10) 0.115(9) 0.013(9)

loop_
_atom_type_symbol
_atom_type_description
_atom_type_scat_dispersion_real
_atom_type_scat_dispersion_imag
_atom_type_scat_source
C C 0.0181 0.0091 'International Tables Vol C Tables 4.2.6.8 and 6.1.1.4'
H H 0.0000 0.0000 'International Tables Vol C Tables 4.2.6.8 and 6.1.1.4'
Cl Cl 0.3639 0.7018 'International Tables Vol C Tables 4.2.6.8 and 6.1.1.4'
Fe Fe -1.1336 3.1974 'International Tables Vol C Tables 4.2.6.8 and 6.1.1.4'
N N 0.0311 0.0180 'International Tables Vol C Tables 4.2.6.8 and 6.1.1.4'
O O 0.0492 0.0322 'International Tables Vol C Tables 4.2.6.8 and 6.1.1.4'

loop_
_geom_angle_atom_site_label_1
_geom_angle_atom_site_label_2
_geom_angle_atom_site_label_3
_geom_angle
O1 Fe1 N3 88.5(3)
O1 Fe1 N4 88.7(3)
O1 Fe1 N2 176.0(3)
O1 Fe1 N1 92.5(4)
O2 Fe1 O1 93.9(3)
O2 Fe1 N3 92.6(3)
O2 Fe1 N4 175.6(3)
O2 Fe1 N2 87.3(3)
O2 Fe1 N1 86.7(3)
N3 Fe1 N4 83.9(4)
N3 Fe1 N2 95.3(3)
N3 Fe1 N1 178.9(4)
N4 Fe1 N2 90.3(3)
N1 Fe1 N4 96.7(3)
N1 Fe1 N2 83.7(4)
O3 Fe2 N7 88.4(3)
O3 Fe2 N5 90.9(3)
O3 Fe2 N8 87.9(3)
O3 Fe2 N6 176.0(3)
O4 Fe2 O3 92.2(3)
O4 Fe2 N7 91.9(4)
O4 Fe2 N5 86.0(3)
O4 Fe2 N8 176.7(3)
O4 Fe2 N6 89.3(3)
N7 Fe2 N5 177.8(4)
N7 Fe2 N8 84.8(4)
N7 Fe2 N6 95.3(4)
N5 Fe2 N8 97.3(3)
N5 Fe2 N6 85.5(4)
N8 Fe2 N6 90.7(3)
C1 O1 Fe1 123.5(6)
C16 O2 Fe1 126.3(6)
C31 O3 Fe2 122.3(6)
C46 O4 Fe2 124.3(6)
C26 N3 Fe1 126.6(8)
C26 N3 C27 120.3(9)
C27 N3 Fe1 112.7(7)
C56 N7 Fe2 126.1(8)
C56 N7 C57 122.2(9)
C57 N7 Fe2 111.4(7)
C41 N5 Fe2 125.3(7)
C41 N5 C42 124.0(9)
C42 N5 Fe2 109.5(7)
Fe2 N8 H8A 106.9
C59 N8 Fe2 117.4(7)
C59 N8 H8A 106.9
C58 N8 Fe2 108.5(6)
C58 N8 H8A 106.9
C58 N8 C59 109.6(8)
Fe1 N4 H4 107.0
C29 N4 Fe1 116.6(6)
C29 N4 H4 107.0
C28 N4 Fe1 108.6(6)
C28 N4 H4 107.0
C28 N4 C29 110.2(8)
Fe1 N2 H2 107.2
C14 N2 Fe1 116.9(6)
C14 N2 H2 107.2
C13 N2 Fe1 104.7(6)
C13 N2 H2 107.2
C13 N2 C14 113.1(8)
C12 N1 Fe1 114.1(7)
C11 N1 Fe1 124.4(8)
C11 N1 C12 121.1(9)
Fe2 N6 H6 107.9
C43 N6 Fe2 106.6(6)
C43 N6 H6 107.9
C43 N6 C44 111.0(9)
C44 N6 Fe2 115.2(6)
C44 N6 H6 107.9
C1 C6 C5 120.0(10)
C1 C6 C11 118.9(10)
C11 C6 C5 120.6(10)
C26 C21 C16 122.9(9)
C26 C21 C20 119.9(9)
C16 C21 C20 117.0(10)
C31 C36 C35 121.7(9)
C31 C36 C41 118.7(10)
C41 C36 C35 119.6(9)
C5 C4 C7 120.1(11)
C5 C4 C3 120.7(11)
C3 C4 C7 119.1(12)
O1 C1 C6 126.0(9)
O1 C1 C2 115.2(9)
C6 C1 C2 118.3(10)
C4 C5 C6 119.4(10)
C10 C5 C6 122.9(10)
C10 C5 C4 117.6(11)
N1 C12 H12A 110.6
N1 C12 H12B 110.6
N1 C12 C13 105.6(8)
H12A C12 H12B 108.7
C13 C12 H12A 110.6
C13 C12 H12B 110.6
C34 C35 C36 116.5(9)
C40 C35 C36 124.4(10)
C40 C35 C34 119.0(10)
C1 C2 H2A 119.0
C3 C2 C1 122.0(10)
C3 C2 H2A 119.0
C5 C10 H10 120.2
C9 C10 C5 119.6(11)
C9 C10 H10 120.2
N3 C26 C21 124.2(9)
N3 C26 H26 117.9
C21 C26 H26 117.9
N7 C56 H56 117.2
N7 C56 C51 125.7(10)
C51 C56 H56 117.2
O3 C31 C36 127.8(10)
O3 C31 C32 114.2(10)
C36 C31 C32 117.9(10)
N1 C11 C6 127.6(11)
N1 C11 H11 116.2
C6 C11 H11 116.2
C33 C34 C35 120.2(10)
C33 C34 C37 122.8(11)
C37 C34 C35 116.9(10)
C35 C40 H40 119.4
C39 C40 C35 121.3(11)
C39 C40 H40 119.4
C40 C39 H39 119.6
C40 C39 C38 120.7(11)
C38 C39 H39 119.6
N5 C41 C36 125.2(10)
N5 C41 H41 117.4
C36 C41 H41 117.4
C56 C51 C50 119.2(10)
C46 C51 C56 119.9(10)
C46 C51 C50 120.8(11)
C31 C32 H32 119.2
C33 C32 C31 121.6(11)
C33 C32 H32 119.2
C55 C50 C51 125.6(11)
C55 C50 C49 116.6(11)
C49 C50 C51 117.8(11)
C16 C17 H17 119.7
C18 C17 H17 119.7
C18 C17 C16 120.5(10)
O2 C16 C21 123.4(9)
O2 C16 C17 114.9(9)
C17 C16 C21 121.7(10)
N2 C14 H14A 108.9
N2 C14 H14B 108.9
N2 C14 C15 113.4(8)
H14A C14 H14B 107.7
C15 C14 H14A 108.9
C15 C14 H14B 108.9
C17 C18 H18 119.2
C17 C18 C19 121.7(11)
C19 C18 H18 119.2
C25 C20 C21 122.7(10)
C19 C20 C21 119.1(10)
C19 C20 C25 118.2(10)
N4 C29 H29A 108.7
N4 C29 H29B 108.7
H29A C29 H29B 107.6
C30 C29 N4 114.4(9)
C30 C29 H29A 108.7
C30 C29 H29B 108.7
C4 C7 H7 119.9
C8 C7 C4 120.1(13)
C8 C7 H7 119.9
C10 C9 H9 118.2
C8 C9 C10 123.6(13)
C8 C9 H9 118.2
C20 C25 H25 119.1
C24 C25 C20 121.8(12)
C24 C25 H25 119.1
C25 C24 H24 120.6
C25 C24 C23 118.8(12)
C23 C24 H24 120.6
O4 C46 C51 127.1(10)
O4 C46 C47 113.9(10)
C51 C46 C47 119.0(11)
C7 C8 H8 120.6
C9 C8 C7 118.7(13)
C9 C8 H8 120.6
N2 C13 C12 108.7(8)
N2 C13 H13A 109.9
N2 C13 H13B 109.9
C12 C13 H13A 109.9
C12 C13 H13B 109.9
H13A C13 H13B 108.3
N3 C27 H27A 110.3
N3 C27 H27B 110.3
N3 C27 C28 106.9(9)
H27A C27 H27B 108.6
C28 C27 H27A 110.3
C28 C27 H27B 110.3
C20 C19 C18 119.8(10)
C20 C19 C22 118.5(11)
C22 C19 C18 121.8(11)
N5 C42 H42A 110.0
N5 C42 H42B 110.0
N5 C42 C43 108.5(9)
H42A C42 H42B 108.4
C43 C42 H42A 110.0
C43 C42 H42B 110.0
C34 C33 H33 119.1
C32 C33 C34 121.8(11)
C32 C33 H33 119.1
C34 C37 H37 118.4
C38 C37 C34 123.2(12)
C38 C37 H37 118.4
C4 C3 H3 120.4
C2 C3 C4 119.1(11)
C2 C3 H3 120.4
N4 C28 C27 106.0(9)
N4 C28 H28A 110.5
N4 C28 H28B 110.5
C27 C28 H28A 110.5
C27 C28 H28B 110.5
H28A C28 H28B 108.7
C50 C55 H55 118.8
C54 C55 C50 122.3(12)
C54 C55 H55 118.8
C24 C23 H23 119.9
C22 C23 C24 120.1(12)
C22 C23 H23 119.9
N8 C59 H59A 108.2
N8 C59 H59B 108.2
H59A C59 H59B 107.4
C60 C59 N8 116.3(10)
C60 C59 H59A 108.2
C60 C59 H59B 108.2
C19 C22 H22 118.7
C23 C22 C19 122.6(12)
C23 C22 H22 118.7
C50 C49 C48 120.9(11)
C50 C49 C52 119.9(12)
C48 C49 C52 119.0(13)
N6 C43 C42 107.7(9)
N6 C43 H43A 110.2
N6 C43 H43B 110.2
C42 C43 H43A 110.2
C42 C43 H43B 110.2
H43A C43 H43B 108.5
C14 C15 H15A 109.5
C14 C15 H15B 109.5
C14 C15 H15C 109.5
H15A C15 H15B 109.5
H15A C15 H15C 109.5
H15B C15 H15C 109.5
N6 C44 H44A 109.1
N6 C44 H44B 109.1
N6 C44 C45 112.3(9)
H44A C44 H44B 107.9
C45 C44 H44A 109.1
C45 C44 H44B 109.1
C55 C54 H54 119.9
C55 C54 C53 120.2(13)
C53 C54 H54 119.9
N8 C58 H58A 110.6
N8 C58 H58B 110.6
N8 C58 C57 105.5(9)
H58A C58 H58B 108.8
C57 C58 H58A 110.6
C57 C58 H58B 110.6
C54 C53 H53 120.4
C52 C53 C54 119.2(14)
C52 C53 H53 120.4
C49 C48 H48 120.2
C47 C48 C49 119.7(12)
C47 C48 H48 120.2
C49 C52 H52 119.2
C53 C52 C49 121.7(14)
C53 C52 H52 119.2
C39 C38 H38 120.6
C37 C38 C39 118.8(12)
C37 C38 H38 120.6
C46 C47 H47 119.2
C48 C47 C46 121.6(11)
C48 C47 H47 119.2
N7 C57 C58 108.3(9)
N7 C57 H57A 110.0
N7 C57 H57B 110.0
C58 C57 H57A 110.0
C58 C57 H57B 110.0
H57A C57 H57B 108.4
C59 C60 H60A 109.5
C59 C60 H60B 109.5
C59 C60 H60C 109.5
H60A C60 H60B 109.5
H60A C60 H60C 109.5
H60B C60 H60C 109.5
C44 C45 H45A 109.5
C44 C45 H45B 109.5
C44 C45 H45C 109.5
H45A C45 H45B 109.5
H45A C45 H45C 109.5
H45B C45 H45C 109.5
C29 C30 H30A 109.5
C29 C30 H30B 109.5
C29 C30 H30C 109.5
H30A C30 H30B 109.5
H30A C30 H30C 109.5
H30B C30 H30C 109.5

loop_
_geom_bond_atom_site_label_1
_geom_bond_atom_site_label_2
_geom_bond_distance
Fe1 O1 1.862(7)
Fe1 O2 1.849(7)
Fe1 N3 1.919(8)
Fe1 N4 2.008(8)
Fe1 N2 2.051(8)
Fe1 N1 1.931(8)
Fe2 O3 1.871(7)
Fe2 O4 1.865(7)
Fe2 N7 1.910(8)
Fe2 N5 1.922(8)
Fe2 N8 2.000(9)
Fe2 N6 2.038(8)
O1 C1 1.311(10)
O2 C16 1.361(10)
O3 C31 1.317(10)
O4 C46 1.337(10)
N3 C26 1.294(10)
N3 C27 1.461(11)
N7 C56 1.282(10)
N7 C57 1.452(11)
N5 C41 1.288(10)
N5 C42 1.477(11)
N8 H8A 0.9800
N8 C59 1.523(12)
N8 C58 1.475(11)
N4 H4 0.9800
N4 C29 1.515(11)
N4 C28 1.455(11)
N2 H2 0.9800
N2 C14 1.496(10)
N2 C13 1.485(11)
N1 C12 1.418(10)
N1 C11 1.265(11)
N6 H6 0.9800
N6 C43 1.464(11)
N6 C44 1.485(12)
C6 C1 1.417(12)
C6 C5 1.442(12)
C6 C11 1.424(13)
C21 C26 1.408(12)
C21 C16 1.408(12)
C21 C20 1.498(12)
C36 C35 1.444(12)
C36 C31 1.397(12)
C36 C41 1.424(12)
C4 C5 1.414(12)
C4 C7 1.431(13)
C4 C3 1.423(13)
C1 C2 1.434(12)
C5 C10 1.403(12)
C12 H12A 0.9700
C12 H12B 0.9700
C12 C13 1.500(11)
C35 C34 1.428(12)
C35 C40 1.397(12)
C2 H2A 0.9300
C2 C3 1.393(12)
C10 H10 0.9300
C10 C9 1.376(12)
C26 H26 0.9300
C56 H56 0.9300
C56 C51 1.431(12)
C31 C32 1.431(12)
C11 H11 0.9300
C34 C33 1.407(13)
C34 C37 1.420(12)
C40 H40 0.9300
C40 C39 1.358(12)
C39 H39 0.9300
C39 C38 1.411(12)
C41 H41 0.9300
C51 C50 1.459(12)
C51 C46 1.357(12)
C32 H32 0.9300
C32 C33 1.328(12)
C50 C55 1.389(13)
C50 C49 1.391(13)
C17 H17 0.9300
C17 C16 1.398(12)
C17 C18 1.361(11)
C14 H14A 0.9700
C14 H14B 0.9700
C14 C15 1.521(12)
C18 H18 0.9300
C18 C19 1.424(12)
C20 C25 1.400(12)
C20 C19 1.394(12)
C29 H29A 0.9700
C29 H29B 0.9700
C29 C30 1.510(13)
C7 H7 0.9300
C7 C8 1.366(13)
C9 H9 0.9300
C9 C8 1.366(13)
C25 H25 0.9300
C25 C24 1.375(13)
C24 H24 0.9300
C24 C23 1.393(14)
C46 C47 1.431(13)
C8 H8 0.9300
C13 H13A 0.9700
C13 H13B 0.9700
C27 H27A 0.9700
C27 H27B 0.9700
C27 C28 1.518(12)
C19 C22 1.399(12)
C42 H42A 0.9700
C42 H42B 0.9700
C42 C43 1.481(12)
C33 H33 0.9300
C37 H37 0.9300
C37 C38 1.339(12)
C3 H3 0.9300
C28 H28A 0.9700
C28 H28B 0.9700
C55 H55 0.9300
C55 C54 1.370(13)
C23 H23 0.9300
C23 C22 1.329(14)
C59 H59A 0.9700
C59 H59B 0.9700
C59 C60 1.512(13)
C22 H22 0.9300
C49 C48 1.411(14)
C49 C52 1.423(13)
C43 H43A 0.9700
C43 H43B 0.9700
C15 H15A 0.9600
C15 H15B 0.9600
C15 H15C 0.9600
C44 H44A 0.9700
C44 H44B 0.9700
C44 C45 1.504(13)
C54 H54 0.9300
C54 C53 1.390(15)
C58 H58A 0.9700
C58 H58B 0.9700
C58 C57 1.504(12)
C53 H53 0.9300
C53 C52 1.321(14)
C48 H48 0.9300
C48 C47 1.354(12)
C52 H52 0.9300
C38 H38 0.9300
C47 H47 0.9300
C57 H57A 0.9700
C57 H57B 0.9700
C60 H60A 0.9600
C60 H60B 0.9600
C60 H60C 0.9600
C45 H45A 0.9600
C45 H45B 0.9600
C45 H45C 0.9600
C30 H30A 0.9600
C30 H30B 0.9600
C30 H30C 0.9600

loop_
_geom_torsion_atom_site_label_1
_geom_torsion_atom_site_label_2
_geom_torsion_atom_site_label_3
_geom_torsion_atom_site_label_4
_geom_torsion
Fe1 O1 C1 C6 28.6(13)
Fe1 O1 C1 C2 -159.2(6)
Fe1 O2 C16 C21 11.9(12)
Fe1 O2 C16 C17 -170.8(6)
Fe1 N3 C26 C21 -8.6(14)
Fe1 N3 C27 C28 -34.8(10)
Fe1 N4 C29 C30 167.9(7)
Fe1 N4 C28 C27 -42.7(9)
Fe1 N2 C14 C15 -177.1(7)
Fe1 N2 C13 C12 -42.4(9)
Fe1 N1 C12 C13 -37.3(10)
Fe1 N1 C11 C6 -8.8(16)
Fe2 O3 C31 C36 23.5(14)
Fe2 O3 C31 C32 -161.1(7)
Fe2 O4 C46 C51 18.8(14)
Fe2 O4 C46 C47 -163.5(7)
Fe2 N7 C56 C51 -5.2(15)
Fe2 N7 C57 C58 -37.7(9)
Fe2 N5 C41 C36 -10.7(16)
Fe2 N5 C42 C43 -39.2(10)
Fe2 N8 C59 C60 177.1(7)
Fe2 N8 C58 C57 -39.6(9)
Fe2 N6 C43 C42 -39.2(9)
Fe2 N6 C44 C45 -178.7(8)
O1 Fe1 O2 C16 68.6(7)
O1 C1 C2 C3 -179.3(9)
O2 Fe1 O1 C1 57.9(7)
O3 Fe2 O4 C46 64.7(7)
O3 C31 C32 C33 179.1(10)
O4 Fe2 O3 C31 53.5(7)
O4 C46 C47 C48 -179.6(10)
N3 Fe1 O1 C1 150.4(7)
N3 Fe1 O2 C16 -20.1(7)
N3 C27 C28 N4 50.1(10)
N7 Fe2 O3 C31 145.3(7)
N7 Fe2 O4 C46 -23.8(8)
N7 C56 C51 C50 174.3(9)
N7 C56 C51 C46 -8.4(16)
N5 Fe2 O3 C31 -32.5(7)
N5 Fe2 O4 C46 155.4(8)
N5 C42 C43 N6 52.2(11)
N8 Fe2 O3 C31 -129.8(7)
N8 C58 C57 N7 50.2(10)
N4 Fe1 O1 C1 -125.6(7)
N2 Fe1 O2 C16 -115.3(7)
N1 Fe1 O1 C1 -29.0(7)
N1 Fe1 O2 C16 160.9(7)
N1 C12 C13 N2 52.6(10)
N6 Fe2 O4 C46 -119.0(8)
C6 C1 C2 C3 -6.4(14)
C6 C5 C10 C9 -176.1(9)
C21 C20 C25 C24 177.9(10)
C21 C20 C19 C18 1.6(15)
C21 C20 C19 C22 -177.1(8)
C36 C35 C34 C33 -1.1(13)
C36 C35 C34 C37 -179.2(8)
C36 C35 C40 C39 179.5(9)
C36 C31 C32 C33 -5.0(16)
C4 C5 C10 C9 5.4(14)
C4 C7 C8 C9 -1.7(18)
C1 C6 C5 C4 -2.9(13)
C1 C6 C5 C10 178.7(9)
C1 C6 C11 N1 -1.4(16)
C1 C2 C3 C4 2.3(15)
C5 C6 C1 O1 178.6(9)
C5 C6 C1 C2 6.6(13)
C5 C6 C11 N1 171.0(10)
C5 C4 C7 C8 2.1(16)
C5 C4 C3 C2 1.6(15)
C5 C10 C9 C8 -5.4(17)
C12 N1 C11 C6 178.8(9)
C35 C36 C31 O3 -178.3(9)
C35 C36 C31 C32 6.4(14)
C35 C36 C41 N5 171.5(10)
C35 C34 C33 C32 2.5(16)
C35 C34 C37 C38 -2.3(16)
C35 C40 C39 C38 2.0(15)
C10 C9 C8 C7 3.4(19)
C26 N3 C27 C28 138.6(9)
C26 C21 C16 O2 5.7(15)
C26 C21 C16 C17 -171.4(9)
C26 C21 C20 C25 -6.5(15)
C26 C21 C20 C19 172.3(9)
C56 N7 C57 C58 137.0(10)
C56 C51 C50 C55 -4.1(15)
C56 C51 C50 C49 175.0(10)
C56 C51 C46 O4 1.2(16)
C56 C51 C46 C47 -176.4(10)
C31 C36 C35 C34 -3.5(13)
C31 C36 C35 C40 173.0(9)
C31 C36 C41 N5 -10.4(16)
C31 C32 C33 C34 0.6(17)
C11 N1 C12 C13 135.8(10)
C11 C6 C1 O1 -9.0(15)
C11 C6 C1 C2 179.0(9)
C11 C6 C5 C4 -175.1(9)
C11 C6 C5 C10 6.4(14)
C34 C35 C40 C39 -4.2(14)
C34 C37 C38 C39 0.1(17)
C40 C35 C34 C33 -177.7(9)
C40 C35 C34 C37 4.2(13)
C40 C39 C38 C37 0.1(17)
C41 N5 C42 C43 128.7(11)
C41 C36 C35 C34 174.5(9)
C41 C36 C35 C40 -9.0(14)
C41 C36 C31 O3 3.6(15)
C41 C36 C31 C32 -171.6(9)
C51 C50 C55 C54 179.6(10)
C51 C50 C49 C48 4.6(16)
C51 C50 C49 C52 -179.4(9)
C51 C46 C47 C48 -1.8(17)
C50 C51 C46 O4 178.4(9)
C50 C51 C46 C47 0.8(15)
C50 C55 C54 C53 -1.3(18)
C50 C49 C48 C47 -5.6(18)
C50 C49 C52 C53 1.0(18)
C17 C18 C19 C20 0.7(16)
C17 C18 C19 C22 179.3(10)
C16 C21 C26 N3 -7.2(16)
C16 C21 C20 C25 176.8(9)
C16 C21 C20 C19 -4.4(14)
C16 C17 C18 C19 0.0(16)
C14 N2 C13 C12 -170.8(8)
C18 C17 C16 O2 179.5(8)
C18 C17 C16 C21 -3.2(15)
C18 C19 C22 C23 179.6(11)
C20 C21 C26 N3 176.2(9)
C20 C21 C16 O2 -177.6(8)
C20 C21 C16 C17 5.2(14)
C20 C25 C24 C23 -0.1(18)
C20 C19 C22 C23 -1.7(17)
C29 N4 C28 C27 -171.6(8)
C7 C4 C5 C6 177.5(9)
C7 C4 C5 C10 -3.9(14)
C7 C4 C3 C2 -177.3(9)
C25 C20 C19 C18 -179.6(9)
C25 C20 C19 C22 1.7(15)
C25 C24 C23 C22 0.2(19)
C24 C23 C22 C19 0.8(19)
C46 C51 C50 C55 178.7(10)
C46 C51 C50 C49 -2.3(15)
C13 N2 C14 C15 -55.4(11)
C27 N3 C26 C21 178.9(9)
C19 C20 C25 C24 -0.9(16)
C42 N5 C41 C36 -176.8(9)
C33 C34 C37 C38 179.7(11)
C37 C34 C33 C32 -179.5(11)
C3 C4 C5 C6 -1.3(14)
C3 C4 C5 C10 177.2(9)
C3 C4 C7 C8 -179.0(10)
C28 N4 C29 C30 -67.8(11)
C55 C50 C49 C48 -176.3(10)
C55 C50 C49 C52 -0.3(16)
C55 C54 C53 C52 2(2)
C59 N8 C58 C57 -169.0(8)
C49 C50 C55 C54 0.5(16)
C49 C48 C47 C46 4.1(18)
C43 N6 C44 C45 -57.4(12)
C44 N6 C43 C42 -165.4(8)
C54 C53 C52 C49 -2(2)
C58 N8 C59 C60 -58.5(11)
C48 C49 C52 C53 177.0(12)
C52 C49 C48 C47 178.4(11)
C57 N7 C56 C51 -179.1(9)
